data_4102823
loop_
_publ_author_name
'Selvan Demir'
'Sara E. Lorenz'
'Ming Fang'
'Filipp Furche'
'Gerd Meyer'
'Joseph W. Ziller'
'William J. Evans'

_publ_contact_author
; 
Professor William J. Evans
Department of Chemistry
1102 Natural Sciences II
University of California, Irvine
Irvine, CA 92697-2025
;
_publ_contact_author_email wevans@uci.edu
_publ_contact_author_fax '1  949 824 2210'
_publ_contact_author_phone '1  949 824 5174'
_publ_section_title
;
 Synthesis, Structure, and Density Functional Theory Analysis of a
 Scandium Dinitrogen Complex, [(C5Me4H)2Sc]2(\m-\h2:\h2-N2)
;
_journal_name_full 'Journal of the American Chemical Society'
_journal_page_first 11151
_journal_page_last 11158
_journal_paper_doi 10.1021/ja102681w
_journal_volume 132
_journal_year 2010
_chemical_formula_sum 'C36 H52 N2 Sc2'
_chemical_formula_weight 602.72
_chemical_name_systematic
; 
 ? 
;
_space_group_IT_number 14
_symmetry_cell_setting monoclinic
_symmetry_space_group_name_Hall '-P 2yn'
_symmetry_space_group_name_H-M 'P 1 21/n 1'
_atom_sites_solution_hydrogens mixed
_atom_sites_solution_primary direct
_atom_sites_solution_secondary difmap
_audit_creation_method SHELXTL
_cell_angle_alpha 90.00
_cell_angle_beta 90.3390(10)
_cell_angle_gamma 90.00
_cell_formula_units_Z 2
_cell_length_a 8.4928(9)
_cell_length_b 10.1010(10)
_cell_length_c 18.4580(18)
_cell_measurement_reflns_used 9416
_cell_measurement_temperature 98(2)
_cell_measurement_theta_max 28.26
_cell_measurement_theta_min 2.21
_cell_volume 1583.4(3)
_computing_cell_refinement 'Bruker SMART APEX2/SAINT'
_computing_data_collection 'Bruker SMART APEX2'
_computing_data_reduction 'Bruker SAINT'
_computing_molecular_graphics 'Bruker SHELXTL'
_computing_publication_material 'Bruker SHELXTL'
_computing_structure_refinement 'SHELXL-97 (Sheldrick, 2008)'
_computing_structure_solution 'SHELXS-97 (Sheldrick, 2008)'
_diffrn_ambient_temperature 98(2)
_diffrn_measured_fraction_theta_full 1.000
_diffrn_measured_fraction_theta_max 1.000
_diffrn_measurement_device_type 'Bruker SMART APEX II CCD'
_diffrn_measurement_method 'phi and omega'
_diffrn_radiation_monochromator graphite
_diffrn_radiation_source 'fine-focus sealed tube'
_diffrn_radiation_type MoK\a
_diffrn_radiation_wavelength 0.71073
_diffrn_reflns_av_R_equivalents 0.0332
_diffrn_reflns_av_sigmaI/netI 0.0253
_diffrn_reflns_limit_h_max 10
_diffrn_reflns_limit_h_min -10
_diffrn_reflns_limit_k_max 12
_diffrn_reflns_limit_k_min -12
_diffrn_reflns_limit_l_max 23
_diffrn_reflns_limit_l_min -23
_diffrn_reflns_number 17607
_diffrn_reflns_theta_full 27.10
_diffrn_reflns_theta_max 27.10
_diffrn_reflns_theta_min 2.21
_exptl_absorpt_coefficient_mu 0.455
_exptl_absorpt_correction_T_max 0.9602
_exptl_absorpt_correction_T_min 0.9225
_exptl_absorpt_correction_type multi-scan
_exptl_absorpt_process_details 'Bruker SADABS'
_exptl_crystal_colour red
_exptl_crystal_density_diffrn 1.264
_exptl_crystal_density_meas ?
_exptl_crystal_density_method 'not measured'
_exptl_crystal_description polyhedron
_exptl_crystal_F_000 648
_exptl_crystal_size_max 0.18
_exptl_crystal_size_mid 0.09
_exptl_crystal_size_min 0.09
_refine_diff_density_max 0.350
_refine_diff_density_min -0.348
_refine_diff_density_rms 0.054
_refine_ls_extinction_method none
_refine_ls_goodness_of_fit_ref 1.024
_refine_ls_hydrogen_treatment mixed
_refine_ls_matrix_type full
_refine_ls_number_parameters 274
_refine_ls_number_reflns 3476
_refine_ls_number_restraints 0
_refine_ls_restrained_S_all 1.024
_refine_ls_R_factor_all 0.0406
_refine_ls_R_factor_gt 0.0327
_refine_ls_shift/su_max 0.002
_refine_ls_shift/su_mean 0.000
_refine_ls_structure_factor_coef Fsqd
_refine_ls_weighting_details 'calc w=1/[\s^2^(Fo^2^)+(0.0461P)^2^+0.9371P] where P=(Fo^2^+2Fc^2^)/3'
_refine_ls_weighting_scheme calc
_refine_ls_wR_factor_gt 0.0838
_refine_ls_wR_factor_ref 0.0885
_reflns_number_gt 2977
_reflns_number_total 3476
_reflns_threshold_expression >2sigma(I)
_cod_data_source_file ja102681w_si_005.cif
_cod_data_source_block sd9
_cod_depositor_comments
;
The following automatic conversions were performed:

'_exptl_crystal_density_meas' value 'none' was changed to '?' - the
value is perceived as not measured.

Automatic conversion script
Id: cif_fix_values 3008 2015-01-20 13:52:24Z robertas 

The following automatic conversions were performed:

'_atom_sites_solution_hydrogens' value 'difmap & geom' was changed to
'mixed'.

Automatic conversion script
Id: cif_fix_values 6452 2018-10-05 10:23:21Z andrius 
;
_cod_database_code 4102823

loop_
_symmetry_equiv_pos_as_xyz
'x, y, z'
'-x+1/2, y+1/2, -z+1/2'
'-x, -y, -z'
'x-1/2, -y-1/2, z-1/2'

loop_
_atom_site_label
_atom_site_type_symbol
_atom_site_fract_x
_atom_site_fract_y
_atom_site_fract_z
_atom_site_U_iso_or_equiv
_atom_site_adp_type
_atom_site_occupancy
_atom_site_symmetry_multiplicity
_atom_site_calc_flag
_atom_site_refinement_flags
Sc1 Sc 0.58601(3) 0.86635(3) 0.580198(15) 0.01250(10) Uani 1 1 d .
N1 N 0.43244(15) 0.99302(13) 0.51185(7) 0.0155(3) Uani 1 1 d .
C1 C 0.44862(18) 0.65695(15) 0.54841(9) 0.0158(3) Uani 1 1 d .
C2 C 0.55332(19) 0.61838(15) 0.60466(9) 0.0157(3) Uani 1 1 d .
C3 C 0.71001(19) 0.63483(15) 0.57949(9) 0.0160(3) Uani 1 1 d .
C4 C 0.70237(18) 0.68490(16) 0.50793(8) 0.0158(3) Uani 1 1 d .
C5 C 0.54121(19) 0.69664(16) 0.48881(9) 0.0157(3) Uani 1 1 d .
C6 C 0.2720(2) 0.64825(18) 0.55241(10) 0.0205(3) Uani 1 1 d .
C7 C 0.5082(2) 0.55148(18) 0.67413(10) 0.0208(3) Uani 1 1 d .
C8 C 0.8554(2) 0.58602(18) 0.61766(10) 0.0203(3) Uani 1 1 d .
C9 C 0.8424(2) 0.71455(18) 0.46059(9) 0.0221(4) Uani 1 1 d .
H9A H 0.8711 0.8081 0.4656 0.033 Uiso 1 1 calc R
H9B H 0.8154 0.6957 0.4099 0.033 Uiso 1 1 calc R
H9C H 0.9315 0.6591 0.4755 0.033 Uiso 1 1 calc R
C10 C 0.54800(18) 0.91180(16) 0.71154(8) 0.0151(3) Uani 1 1 d .
C11 C 0.55348(18) 1.03891(16) 0.67907(8) 0.0150(3) Uani 1 1 d .
C12 C 0.70681(18) 1.05744(16) 0.65030(8) 0.0158(3) Uani 1 1 d .
C13 C 0.79565(18) 0.94120(16) 0.66495(8) 0.0164(3) Uani 1 1 d .
C14 C 0.69842(19) 0.85362(16) 0.70395(8) 0.0165(3) Uani 1 1 d .
C15 C 0.4096(2) 0.85813(18) 0.75291(9) 0.0205(3) Uani 1 1 d .
C16 C 0.4216(2) 1.13758(18) 0.68407(10) 0.0205(3) Uani 1 1 d .
C17 C 0.7735(2) 1.17964(18) 0.61582(10) 0.0209(3) Uani 1 1 d .
C18 C 0.9670(2) 0.9218(2) 0.64647(10) 0.0225(4) Uani 1 1 d .
H5A H 0.504(2) 0.7275(19) 0.4450(11) 0.020(5) Uiso 1 1 d .
H6A H 0.221(3) 0.732(3) 0.5575(13) 0.044(7) Uiso 1 1 d .
H6B H 0.239(3) 0.589(3) 0.5893(14) 0.044(7) Uiso 1 1 d .
H6C H 0.227(3) 0.614(2) 0.5086(14) 0.040(6) Uiso 1 1 d .
H7A H 0.501(3) 0.460(3) 0.6667(13) 0.041(6) Uiso 1 1 d .
H7B H 0.403(3) 0.583(2) 0.6902(12) 0.035(6) Uiso 1 1 d .
H7C H 0.580(3) 0.565(2) 0.7121(12) 0.030(6) Uiso 1 1 d .
H8A H 0.946(3) 0.632(2) 0.6049(12) 0.031(6) Uiso 1 1 d .
H8B H 0.845(3) 0.591(2) 0.6711(13) 0.038(6) Uiso 1 1 d .
H8C H 0.879(3) 0.493(2) 0.6054(12) 0.036(6) Uiso 1 1 d .
H14A H 0.733(2) 0.769(2) 0.7217(11) 0.026(5) Uiso 1 1 d .
H15A H 0.434(2) 0.772(2) 0.7726(12) 0.027(5) Uiso 1 1 d .
H15B H 0.387(3) 0.916(2) 0.7949(13) 0.036(6) Uiso 1 1 d .
H15C H 0.318(3) 0.851(2) 0.7217(13) 0.037(6) Uiso 1 1 d .
H16A H 0.459(2) 1.225(2) 0.6757(12) 0.030(6) Uiso 1 1 d .
H16B H 0.338(3) 1.125(2) 0.6497(13) 0.033(6) Uiso 1 1 d .
H16C H 0.372(3) 1.132(2) 0.7298(14) 0.038(6) Uiso 1 1 d .
H17A H 0.716(2) 1.257(2) 0.6293(11) 0.027(5) Uiso 1 1 d .
H17B H 0.880(3) 1.192(2) 0.6308(12) 0.031(6) Uiso 1 1 d .
H17C H 0.767(3) 1.177(2) 0.5630(13) 0.034(6) Uiso 1 1 d .
H18A H 1.008(3) 0.841(2) 0.6661(12) 0.032(6) Uiso 1 1 d .
H18B H 1.034(3) 0.992(2) 0.6656(13) 0.043(7) Uiso 1 1 d .
H18C H 0.986(3) 0.921(2) 0.5931(14) 0.042(7) Uiso 1 1 d .

loop_
_atom_site_aniso_label
_atom_site_aniso_U_11
_atom_site_aniso_U_22
_atom_site_aniso_U_33
_atom_site_aniso_U_23
_atom_site_aniso_U_13
_atom_site_aniso_U_12
Sc1 0.01263(15) 0.01360(16) 0.01126(15) -0.00087(11) -0.00001(10) -0.00034(11)
N1 0.0186(6) 0.0145(6) 0.0134(6) -0.0035(5) -0.0010(5) -0.0004(5)
C1 0.0162(8) 0.0127(7) 0.0184(8) -0.0022(6) 0.0004(6) -0.0009(6)
C2 0.0180(7) 0.0125(7) 0.0165(7) -0.0004(6) 0.0006(6) 0.0000(6)
C3 0.0174(8) 0.0136(7) 0.0171(8) -0.0024(6) -0.0004(6) 0.0028(6)
C4 0.0163(7) 0.0156(7) 0.0155(7) -0.0029(6) 0.0019(6) 0.0015(6)
C5 0.0187(8) 0.0146(7) 0.0136(7) -0.0017(6) -0.0013(6) 0.0004(6)
C6 0.0165(8) 0.0217(9) 0.0233(9) 0.0017(7) -0.0005(7) -0.0022(7)
C7 0.0242(9) 0.0181(8) 0.0201(8) 0.0031(7) 0.0028(7) -0.0008(7)
C8 0.0180(8) 0.0214(8) 0.0215(9) 0.0011(7) -0.0015(7) 0.0042(7)
C9 0.0194(8) 0.0276(9) 0.0194(8) -0.0003(7) 0.0058(6) 0.0024(7)
C10 0.0170(7) 0.0179(7) 0.0105(7) -0.0025(6) -0.0003(6) -0.0006(6)
C11 0.0161(7) 0.0175(7) 0.0113(7) -0.0032(6) -0.0010(6) -0.0009(6)
C12 0.0167(8) 0.0189(8) 0.0117(7) -0.0023(6) -0.0015(6) -0.0031(6)
C13 0.0148(7) 0.0214(8) 0.0130(7) -0.0030(6) -0.0027(6) -0.0005(6)
C14 0.0197(8) 0.0185(8) 0.0114(7) -0.0015(6) -0.0024(6) 0.0007(6)
C15 0.0205(8) 0.0225(9) 0.0185(8) 0.0021(7) 0.0039(7) -0.0012(7)
C16 0.0205(8) 0.0197(8) 0.0212(9) -0.0001(7) 0.0020(7) 0.0029(7)
C17 0.0196(8) 0.0220(8) 0.0210(9) 0.0025(7) -0.0004(7) -0.0045(7)
C18 0.0162(8) 0.0291(10) 0.0221(9) -0.0030(7) -0.0005(7) 0.0013(7)

loop_
_atom_type_symbol
_atom_type_description
_atom_type_scat_dispersion_real
_atom_type_scat_dispersion_imag
_atom_type_scat_source
C C 0.0033 0.0016 'International Tables Vol C Tables 4.2.6.8 and 6.1.1.4'
H H 0.0000 0.0000 'International Tables Vol C Tables 4.2.6.8 and 6.1.1.4'
N N 0.0061 0.0033 'International Tables Vol C Tables 4.2.6.8 and 6.1.1.4'
Sc Sc 0.2519 0.3716 'International Tables Vol C Tables 4.2.6.8 and 6.1.1.4'

loop_
_geom_angle_atom_site_label_1
_geom_angle_atom_site_label_2
_geom_angle_atom_site_label_3
_geom_angle
_geom_angle_site_symmetry_1
_geom_angle_site_symmetry_3
Cnt1 Sc1 N1 113.6 . .
Cnt1 Sc1 N1 113.1 . 3_676
Cnt2 Sc1 N1 113.7 . .
Cnt2 Sc1 N1 113.3 . 3_676
Cnt1 Sc1 Cnt2 131.0 . .
N1 Sc1 N1 32.43(7) . 3_676
N1 Sc1 C5 85.59(5) . .
N1 Sc1 C5 84.84(5) 3_676 .
N1 Sc1 C14 141.11(5) . .
N1 Sc1 C14 139.93(5) 3_676 .
C5 Sc1 C14 131.41(6) . .
N1 Sc1 C4 110.87(5) . .
N1 Sc1 C4 95.04(5) 3_676 .
C5 Sc1 C4 33.53(5) . .
C14 Sc1 C4 107.81(5) . .
N1 Sc1 C13 126.92(5) . .
N1 Sc1 C13 109.56(5) 3_676 .
C5 Sc1 C13 139.50(5) . .
C14 Sc1 C13 33.08(5) . .
C4 Sc1 C13 106.14(5) . .
N1 Sc1 C1 94.77(5) . .
N1 Sc1 C1 109.46(5) 3_676 .
C5 Sc1 C1 33.40(5) . .
C14 Sc1 C1 110.61(5) . .
C4 Sc1 C1 55.31(5) . .
C13 Sc1 C1 137.96(5) . .
N1 Sc1 C10 111.62(5) . .
N1 Sc1 C10 128.19(5) 3_676 .
C5 Sc1 C10 141.64(5) . .
C14 Sc1 C10 33.10(5) . .
C4 Sc1 C10 135.68(5) . .
C13 Sc1 C10 55.02(5) . .
C1 Sc1 C10 108.87(5) . .
N1 Sc1 C12 94.93(5) . .
N1 Sc1 C12 85.99(5) 3_676 .
C5 Sc1 C12 161.92(5) . .
C14 Sc1 C12 54.27(5) . .
C4 Sc1 C12 132.57(5) . .
C13 Sc1 C12 32.87(5) . .
C1 Sc1 C12 162.97(5) . .
C10 Sc1 C12 54.38(5) . .
N1 Sc1 C11 86.94(5) . .
N1 Sc1 C11 95.93(5) 3_676 .
C5 Sc1 C11 164.65(5) . .
C14 Sc1 C11 54.21(5) . .
C4 Sc1 C11 160.14(5) . .
C13 Sc1 C11 54.45(5) . .
C1 Sc1 C11 134.51(5) . .
C10 Sc1 C11 32.72(5) . .
C12 Sc1 C11 32.52(5) . .
N1 Sc1 C2 126.95(5) . .
N1 Sc1 C2 138.92(5) 3_676 .
C5 Sc1 C2 54.30(5) . .
C14 Sc1 C2 80.10(5) . .
C4 Sc1 C2 54.19(5) . .
C13 Sc1 C2 105.37(5) . .
C1 Sc1 C2 32.59(5) . .
C10 Sc1 C2 89.65(5) . .
C12 Sc1 C2 134.29(5) . .
C11 Sc1 C2 122.16(5) . .
N1 Sc1 C3 139.81(5) . .
N1 Sc1 C3 127.35(5) 3_676 .
C5 Sc1 C3 54.31(5) . .
C14 Sc1 C3 78.53(5) . .
C4 Sc1 C3 32.56(5) . .
C13 Sc1 C3 89.31(5) . .
C1 Sc1 C3 54.18(5) . .
C10 Sc1 C3 103.22(5) . .
C12 Sc1 C3 122.11(5) . .
C11 Sc1 C3 132.52(5) . .
C2 Sc1 C3 32.21(5) . .
N1 N1 Sc1 73.94(12) 3_676 .
N1 N1 Sc1 73.62(12) 3_676 3_676
Sc1 N1 Sc1 147.57(7) . 3_676
C5 C1 C2 107.37(14) . .
C5 C1 C6 127.86(15) . .
C2 C1 C6 124.69(15) . .
C5 C1 Sc1 71.32(9) . .
C2 C1 Sc1 76.66(9) . .
C6 C1 Sc1 120.34(11) . .
C1 C2 C3 108.23(14) . .
C1 C2 C7 125.95(15) . .
C3 C2 C7 125.17(15) . .
C1 C2 Sc1 70.74(9) . .
C3 C2 Sc1 74.06(9) . .
C7 C2 Sc1 128.27(11) . .
C4 C3 C2 107.99(14) . .
C4 C3 C8 126.04(15) . .
C2 C3 C8 125.23(15) . .
C4 C3 Sc1 70.27(9) . .
C2 C3 Sc1 73.73(9) . .
C8 C3 Sc1 129.32(11) . .
C3 C4 C5 107.53(14) . .
C3 C4 C9 125.39(14) . .
C5 C4 C9 127.04(15) . .
C3 C4 Sc1 77.17(9) . .
C5 C4 Sc1 71.58(9) . .
C9 C4 Sc1 118.90(11) . .
C1 C5 C4 108.87(14) . .
C1 C5 Sc1 75.27(9) . .
C4 C5 Sc1 74.89(9) . .
C14 C10 C11 107.61(14) . .
C14 C10 C15 127.50(15) . .
C11 C10 C15 124.61(15) . .
C14 C10 Sc1 72.81(9) . .
C11 C10 Sc1 75.56(9) . .
C15 C10 Sc1 122.22(11) . .
C10 C11 C12 108.04(14) . .
C10 C11 C16 123.26(14) . .
C12 C11 C16 128.34(15) . .
C10 C11 Sc1 71.72(9) . .
C12 C11 Sc1 73.63(9) . .
C16 C11 Sc1 125.71(11) . .
C13 C12 C11 107.86(14) . .
C13 C12 C17 123.99(15) . .
C11 C12 C17 127.97(15) . .
C13 C12 Sc1 71.40(9) . .
C11 C12 Sc1 73.85(9) . .
C17 C12 Sc1 124.18(11) . .
C14 C13 C12 107.68(14) . .
C14 C13 C18 127.01(15) . .
C12 C13 C18 125.16(15) . .
C14 C13 Sc1 73.17(9) . .
C12 C13 Sc1 75.73(9) . .
C18 C13 Sc1 120.47(11) . .
C13 C14 C10 108.78(14) . .
C13 C14 Sc1 73.75(9) . .
C10 C14 Sc1 74.09(9) . .

loop_
_geom_bond_atom_site_label_1
_geom_bond_atom_site_label_2
_geom_bond_distance
_geom_bond_site_symmetry_2
Sc1 Cnt1 2.195 .
Sc1 Cnt2 2.196 .
Sc1 N1 2.2159(14) .
Sc1 N1 2.2195(14) 3_676
Sc1 C5 2.4334(16) .
Sc1 C14 2.4738(16) .
Sc1 C4 2.4760(15) .
Sc1 C13 2.4812(16) .
Sc1 C1 2.4842(16) .
Sc1 C10 2.4904(15) .
Sc1 C12 2.5371(16) .
Sc1 C11 2.5398(15) .
Sc1 C2 2.5605(16) .
Sc1 C3 2.5648(16) .
N1 N1 1.239(3) 3_676
N1 Sc1 2.2195(14) 3_676
C1 C5 1.414(2) .
C1 C2 1.418(2) .
C1 C6 1.505(2) .
C2 C3 1.422(2) .
C2 C7 1.501(2) .
C3 C4 1.415(2) .
C3 C8 1.501(2) .
C4 C5 1.416(2) .
C4 C9 1.510(2) .
C10 C14 1.414(2) .
C10 C11 1.418(2) .
C10 C15 1.506(2) .
C11 C12 1.422(2) .
C11 C16 1.502(2) .
C12 C13 1.421(2) .
C12 C17 1.501(2) .
C13 C14 1.411(2) .
C13 C18 1.509(2) .
